data_4088549
loop_
_publ_author_name
'Riddlestone, Ian M.'
'McKay, David'
'Gutmann, Matthias J.'
'Macgregor, Stuart A.'
'Mahon, Mary F.'
'Sparkes, Hazel A.'
'Whittlesey, Michael K.'

_publ_section_title
;
 Isolation of [Ru(IPr)2(CO)H]+ (IPr =
 1,3-Bis(2,6-diisopropylphenyl)imidazol-2-ylidene) and Reactivity toward
 E--H (E = H, B) Bonds
;
_journal_issue 9
_journal_name_full Organometallics
_journal_page_first 1301
_journal_paper_doi 10.1021/acs.organomet.6b00173
_journal_volume 35
_journal_year 2016
_chemical_formula_sum 'C89 H85 B F24 N4 O3 Ru'
_chemical_formula_weight 1826.49
_space_group_IT_number 2
_space_group_name_Hall '-P 1'
_space_group_name_H-M_alt 'P -1'
_symmetry_cell_setting triclinic
_symmetry_space_group_name_H-M 'P -1'
_atom_sites_solution_hydrogens geom
_atom_sites_solution_primary direct
_atom_sites_solution_secondary difmap
_audit_creation_method SHELXL-97
_cell_angle_alpha 96.989(1)
_cell_angle_beta 100.098(1)
_cell_angle_gamma 92.328(1)
_cell_formula_units_Z 2
_cell_length_a 12.8060(2)
_cell_length_b 16.9870(2)
_cell_length_c 20.4100(2)
_cell_measurement_reflns_used 51330
_cell_measurement_temperature 150(2)
_cell_measurement_theta_max 27.485
_cell_measurement_theta_min 5.097
_cell_volume 4329.91(10)
_computing_cell_refinement 'HKL Scalepack (Otwinowski & Minor 1997)'
_computing_data_collection 'Collect (Bruker AXS BV, 1997-2004)'
_computing_data_reduction 'Denzo & Scalepack (Otwinowski & Minor, 1997)'
_computing_molecular_graphics 'ORTEX (P.McArdle, 1995)'
_computing_publication_material 'SHELXL-97/2 (Sheldrick,1997)'
_computing_structure_refinement 'SHELXL-97 (Sheldrick, 1997)'
_computing_structure_solution 'SHELXS-97 (Sheldrick, 1990)'
_diffrn_ambient_temperature 150(2)
_diffrn_measured_fraction_theta_full 0.981
_diffrn_measured_fraction_theta_max 0.981
_diffrn_measurement_device_type '95mm CCD camera on \k-goniostat'
_diffrn_measurement_method CCD
_diffrn_radiation_monochromator graphite
_diffrn_radiation_source 'fine-focus sealed tube'
_diffrn_radiation_type MoK\a
_diffrn_radiation_wavelength 0.71073
_diffrn_reflns_av_R_equivalents 0.0628
_diffrn_reflns_av_sigmaI/netI 0.0672
_diffrn_reflns_limit_h_max 16
_diffrn_reflns_limit_h_min -16
_diffrn_reflns_limit_k_max 22
_diffrn_reflns_limit_k_min -22
_diffrn_reflns_limit_l_max 26
_diffrn_reflns_limit_l_min -26
_diffrn_reflns_number 73932
_diffrn_reflns_theta_full 27.51
_diffrn_reflns_theta_max 27.51
_diffrn_reflns_theta_min 5.10
_exptl_absorpt_coefficient_mu 0.283
_exptl_absorpt_correction_T_max 0.985
_exptl_absorpt_correction_T_min 0.915
_exptl_absorpt_correction_type multi-scan
_exptl_absorpt_process_details
;
multi-scan from symmetry-related measurements 
 Sortav (Blessing 1995)
;
_exptl_crystal_colour pale-yellow
_exptl_crystal_density_diffrn 1.401
_exptl_crystal_density_method 'not measured'
_exptl_crystal_description block
_exptl_crystal_F_000 1872
_exptl_crystal_size_max 0.10
_exptl_crystal_size_mid 0.08
_exptl_crystal_size_min 0.06
_refine_diff_density_max 1.076
_refine_diff_density_min -0.847
_refine_diff_density_rms 0.069
_refine_ls_extinction_method none
_refine_ls_goodness_of_fit_ref 1.006
_refine_ls_hydrogen_treatment mixed
_refine_ls_matrix_type full
_refine_ls_number_parameters 1281
_refine_ls_number_reflns 19534
_refine_ls_number_restraints 178
_refine_ls_restrained_S_all 1.061
_refine_ls_R_factor_all 0.0791
_refine_ls_R_factor_gt 0.0504
_refine_ls_shift/su_max 0.002
_refine_ls_shift/su_mean 0.000
_refine_ls_structure_factor_coef Fsqd
_refine_ls_weighting_details 'calc w=1/[\s^2^(Fo^2^)+(0.0444P)^2^+4.6031P] where P=(Fo^2^+2Fc^2^)/3'
_refine_ls_weighting_scheme calc
_refine_ls_wR_factor_gt 0.1069
_refine_ls_wR_factor_ref 0.1209
_reflns_number_gt 14578
_reflns_number_total 19534
_reflns_threshold_expression >2sigma(I)
_cod_data_source_file om6b00173_si_003.cif
_cod_data_source_block k14mkw33
_cod_depositor_comments
;
The following automatic conversions were performed:

data item '_symmetry_cell_setting' value 'Triclinic' was changed to
'triclinic' in accordance with the
/home/saulius/struct/COD-crude-data/automatic-downloads/DataCite-retrospective/ACS/depositions/lib/dictionaries/cif_core.dic
dictionary named 'cif_core.dic' version 2.4.2 last updated on
2011-04-26.

Automatic conversion script
Id: cif_fix_values 6909 2019-04-08 15:41:33Z antanas 
;
_cod_original_cell_volume 4329.91(9)
_cod_original_sg_symbol_H-M P-1
_cod_database_code 4088549

loop_
_symmetry_equiv_pos_as_xyz
'x, y, z'
'-x, -y, -z'

loop_
_atom_site_label
_atom_site_type_symbol
_atom_site_fract_x
_atom_site_fract_y
_atom_site_fract_z
_atom_site_U_iso_or_equiv
_atom_site_adp_type
_atom_site_occupancy
_atom_site_symmetry_multiplicity
_atom_site_calc_flag
_atom_site_refinement_flags
_atom_site_disorder_assembly
_atom_site_disorder_group
Ru1 Ru 0.047747(17) 0.175363(13) -0.239108(10) 0.02006(7) Uani 1 1 d D . .
F1 F 0.5687(2) 0.0888(2) 0.41257(17) 0.0552(9) Uani 0.65 1 d PDU A 1
F2 F 0.4402(3) 0.00609(16) 0.38993(18) 0.0568(9) Uani 0.65 1 d PDU A 1
F3 F 0.4219(5) 0.1190(3) 0.4458(2) 0.112(2) Uani 0.65 1 d PDU A 1
F4 F 0.3577(11) -0.0237(4) 0.1541(6) 0.109(5) Uani 0.50 1 d PD B 1
F5 F 0.2180(4) 0.0377(8) 0.1303(5) 0.129(5) Uani 0.50 1 d PD B 1
F6 F 0.3637(9) 0.0687(6) 0.1010(3) 0.099(3) Uani 0.50 1 d PD B 1
F7 F 0.4353(3) 0.5945(4) 0.4445(3) 0.0562(13) Uani 0.70 1 d PD C 1
F8 F 0.5492(5) 0.6399(3) 0.3947(3) 0.0751(16) Uani 0.70 1 d PD C 1
F9 F 0.5896(6) 0.6130(6) 0.4960(2) 0.083(3) Uani 0.70 1 d PD C 1
F10 F 0.80452(19) 0.31886(19) 0.37527(14) 0.0945(10) Uani 1 1 d . . .
F11 F 0.7622(2) 0.3100(2) 0.46957(18) 0.1131(12) Uani 1 1 d . . .
F12 F 0.84638(19) 0.41210(18) 0.45693(17) 0.1049(11) Uani 1 1 d . . .
F13 F 0.6708(10) 0.2521(9) 0.1184(7) 0.107(6) Uani 0.50 1 d PD D 3
F14 F 0.5666(11) 0.2549(8) 0.0247(5) 0.121(7) Uani 0.50 1 d PD D 3
F15 F 0.6875(8) 0.3411(7) 0.0631(6) 0.094(5) Uani 0.50 1 d PD D 3
F16 F 0.4557(2) 0.56749(14) 0.07136(13) 0.0482(6) Uani 0.80 1 d PD E 5
F17 F 0.3098(3) 0.50094(17) 0.03558(18) 0.0673(10) Uani 0.80 1 d PD E 5
F18 F 0.3415(3) 0.57021(17) 0.13441(15) 0.0523(9) Uani 0.80 1 d PD E 5
F19 F 0.01698(18) 0.31674(15) 0.12255(10) 0.0627(6) Uani 1 1 d . . .
F20 F 0.0135(2) 0.43930(14) 0.15681(14) 0.0813(8) Uani 1 1 d . . .
F21 F -0.09037(15) 0.35455(16) 0.18706(11) 0.0639(6) Uani 1 1 d . . .
F22 F 0.1996(5) 0.3523(7) 0.4706(3) 0.097(3) Uani 0.55 1 d PD F 1
F23 F 0.0687(8) 0.4147(4) 0.4378(5) 0.100(3) Uani 0.55 1 d PD F 1
F24 F 0.0445(8) 0.2954(6) 0.4242(7) 0.076(4) Uani 0.55 1 d PD F 1
F1A F 0.5508(7) 0.0472(7) 0.4048(7) 0.172(7) Uani 0.35 1 d PDU A 2
F2A F 0.3866(7) 0.0368(6) 0.4107(5) 0.128(4) Uani 0.35 1 d PDU A 2
F3A F 0.4771(7) 0.1408(4) 0.4506(3) 0.064(2) Uani 0.35 1 d PDU A 2
F4A F 0.3799(7) -0.0110(5) 0.1351(6) 0.089(4) Uani 0.50 1 d PD B 2
F5A F 0.2330(4) 0.0064(5) 0.1566(4) 0.072(2) Uani 0.50 1 d PD B 2
F6A F 0.2928(10) 0.0822(4) 0.0972(3) 0.095(3) Uani 0.50 1 d PD B 2
F7A F 0.4376(6) 0.6093(9) 0.4197(8) 0.104(8) Uani 0.30 1 d PD C 2
F8A F 0.6079(7) 0.6306(5) 0.4135(5) 0.060(3) Uani 0.30 1 d PD C 2
F9A F 0.5736(11) 0.6008(11) 0.5008(2) 0.047(4) Uani 0.30 1 d PD C 2
F13A F 0.6934(9) 0.2719(9) 0.1202(5) 0.101(6) Uani 0.50 1 d PD D 4
F14A F 0.5729(9) 0.2281(5) 0.0489(7) 0.104(5) Uani 0.50 1 d PD D 4
F15A F 0.6573(13) 0.3314(7) 0.0374(8) 0.126(7) Uani 0.50 1 d PD D 4
F16A F 0.3784(17) 0.5926(6) 0.1247(9) 0.102(7) Uani 0.20 1 d PDU E 6
F17A F 0.3674(19) 0.5201(14) 0.0245(3) 0.115(7) Uani 0.20 1 d PDU E 6
F18A F 0.2753(4) 0.5135(10) 0.0855(10) 0.097(5) Uani 0.20 1 d PDU E 6
F22A F 0.1834(6) 0.3037(6) 0.4550(4) 0.098(4) Uani 0.45 1 d PD F 2
F23A F 0.1150(12) 0.4193(5) 0.4570(7) 0.127(7) Uani 0.45 1 d PD F 2
F24A F 0.0287(8) 0.3077(8) 0.4173(8) 0.059(3) Uani 0.45 1 d PD F 2
O1 O -0.19039(17) 0.11662(14) -0.26410(11) 0.0416(5) Uani 1 1 d . . .
O2 O 0.09510(19) 0.03778(12) -0.33887(11) 0.0400(5) Uani 1 1 d . . .
O3 O 0.02939(19) 0.34636(13) -0.17463(11) 0.0401(5) Uani 1 1 d . . .
N1 N 0.14224(17) 0.28126(13) -0.33553(11) 0.0228(5) Uani 1 1 d . . .
N2 N -0.02512(17) 0.25542(12) -0.37118(10) 0.0198(4) Uani 1 1 d . . .
N3 N 0.03804(18) 0.14439(13) -0.09063(11) 0.0241(5) Uani 1 1 d . . .
N4 N 0.09690(18) 0.04277(13) -0.14231(11) 0.0261(5) Uani 1 1 d . . .
C1 C 0.0554(2) 0.24174(15) -0.32098(12) 0.0199(5) Uani 1 1 d . . .
C2 C 0.1150(2) 0.31722(18) -0.39324(14) 0.0294(6) Uani 1 1 d . . .
H2 H 0.1617 0.3475 -0.4133 0.035 Uiso 1 1 calc R . .
C3 C 0.0111(2) 0.30138(17) -0.41529(13) 0.0277(6) Uani 1 1 d . . .
H3 H -0.0302 0.3183 -0.4538 0.033 Uiso 1 1 calc R . .
C4 C 0.2518(2) 0.28818(16) -0.30031(13) 0.0237(6) Uani 1 1 d . . .
C5 C 0.3184(2) 0.22900(17) -0.31803(14) 0.0269(6) Uani 1 1 d . . .
C6 C 0.4245(2) 0.23847(18) -0.28586(15) 0.0332(7) Uani 1 1 d . . .
H6 H 0.4718 0.1989 -0.2958 0.040 Uiso 1 1 calc R . .
C7 C 0.4620(2) 0.3041(2) -0.23988(16) 0.0390(7) Uani 1 1 d . . .
H7 H 0.5342 0.3090 -0.2179 0.047 Uiso 1 1 calc R . .
C8 C 0.3951(2) 0.3627(2) -0.22568(16) 0.0375(7) Uani 1 1 d . . .
H8 H 0.4224 0.4082 -0.1946 0.045 Uiso 1 1 calc R . .
C9 C 0.2881(2) 0.35678(17) -0.25586(14) 0.0276(6) Uani 1 1 d . . .
C10 C 0.2804(2) 0.16042(18) -0.37330(15) 0.0332(7) Uani 1 1 d . . .
H10 H 0.2016 0.1522 -0.3775 0.040 Uiso 1 1 calc R . .
C11 C 0.3030(3) 0.1818(2) -0.44019(17) 0.0491(9) Uani 1 1 d . . .
H11A H 0.2683 0.2304 -0.4502 0.074 Uiso 1 1 calc R . .
H11B H 0.2753 0.1383 -0.4759 0.074 Uiso 1 1 calc R . .
H11C H 0.3799 0.1905 -0.4374 0.074 Uiso 1 1 calc R . .
C12 C 0.3289(3) 0.0826(2) -0.3579(2) 0.0532(10) Uani 1 1 d . . .
H12A H 0.4052 0.0869 -0.3585 0.080 Uiso 1 1 calc R . .
H12B H 0.2947 0.0390 -0.3918 0.080 Uiso 1 1 calc R . .
H12C H 0.3179 0.0718 -0.3134 0.080 Uiso 1 1 calc R . .
C13 C 0.2191(2) 0.42618(17) -0.24365(15) 0.0326(7) Uani 1 1 d . . .
H13 H 0.1430 0.4063 -0.2584 0.039 Uiso 1 1 calc R . .
C14 C 0.2420(3) 0.4910(2) -0.2863(2) 0.0548(10) Uani 1 1 d . . .
H14A H 0.3167 0.5106 -0.2733 0.082 Uiso 1 1 calc R . .
H14B H 0.1963 0.5350 -0.2791 0.082 Uiso 1 1 calc R . .
H14C H 0.2276 0.4689 -0.3339 0.082 Uiso 1 1 calc R . .
C15 C 0.2347(3) 0.4621(2) -0.16989(18) 0.0458(8) Uani 1 1 d . . .
H15A H 0.2241 0.4202 -0.1423 0.069 Uiso 1 1 calc R . .
H15B H 0.1831 0.5024 -0.1645 0.069 Uiso 1 1 calc R . .
H15C H 0.3069 0.4869 -0.1557 0.069 Uiso 1 1 calc R . .
C16 C -0.1369(2) 0.23218(16) -0.37827(13) 0.0224(5) Uani 1 1 d . . .
C17 C -0.2005(2) 0.28441(16) -0.34694(14) 0.0262(6) Uani 1 1 d . . .
C18 C -0.3087(2) 0.26180(19) -0.35611(16) 0.0369(7) Uani 1 1 d . . .
H18 H -0.3543 0.2950 -0.3349 0.044 Uiso 1 1 calc R . .
C19 C -0.3503(2) 0.1922(2) -0.39546(17) 0.0414(8) Uani 1 1 d . . .
H19 H -0.4240 0.1776 -0.4006 0.050 Uiso 1 1 calc R . .
C20 C -0.2861(2) 0.14336(19) -0.42748(16) 0.0379(7) Uani 1 1 d . . .
H20 H -0.3165 0.0961 -0.4552 0.045 Uiso 1 1 calc R . .
C21 C -0.1775(2) 0.16225(17) -0.41987(14) 0.0276(6) Uani 1 1 d . . .
C22 C -0.1564(3) 0.36464(17) -0.30875(15) 0.0324(7) Uani 1 1 d . . .
H22 H -0.0781 0.3621 -0.2938 0.039 Uiso 1 1 calc R . .
C23 C -0.1748(3) 0.4296(2) -0.3555(2) 0.0515(9) Uani 1 1 d . . .
H23A H -0.1368 0.4181 -0.3929 0.077 Uiso 1 1 calc R . .
H23B H -0.1483 0.4815 -0.3303 0.077 Uiso 1 1 calc R . .
H23C H -0.2510 0.4306 -0.3731 0.077 Uiso 1 1 calc R . .
C24 C -0.2058(3) 0.3876(2) -0.24687(19) 0.0527(9) Uani 1 1 d . . .
H24A H -0.2820 0.3935 -0.2608 0.079 Uiso 1 1 calc R . .
H24B H -0.1715 0.4380 -0.2226 0.079 Uiso 1 1 calc R . .
H24C H -0.1956 0.3460 -0.2175 0.079 Uiso 1 1 calc R . .
C25 C -0.1089(3) 0.10969(17) -0.45798(15) 0.0340(7) Uani 1 1 d . . .
H25 H -0.0330 0.1224 -0.4360 0.041 Uiso 1 1 calc R . .
C26 C -0.1215(3) 0.1276(2) -0.53090(16) 0.0512(9) Uani 1 1 d . . .
H26A H -0.1960 0.1169 -0.5530 0.077 Uiso 1 1 calc R . .
H26B H -0.0766 0.0937 -0.5549 0.077 Uiso 1 1 calc R . .
H26C H -0.1001 0.1835 -0.5313 0.077 Uiso 1 1 calc R . .
C27 C -0.1354(3) 0.0214(2) -0.4568(2) 0.0536(10) Uani 1 1 d . . .
H27A H -0.1314 0.0111 -0.4103 0.080 Uiso 1 1 calc R . .
H27B H -0.0844 -0.0101 -0.4775 0.080 Uiso 1 1 calc R . .
H27C H -0.2074 0.0066 -0.4819 0.080 Uiso 1 1 calc R . .
C28 C 0.0629(2) 0.11679(15) -0.15177(13) 0.0228(6) Uani 1 1 d . . .
C29 C 0.0581(2) 0.08966(18) -0.04534(14) 0.0315(7) Uani 1 1 d . . .
H29 H 0.0478 0.0959 -0.0001 0.038 Uiso 1 1 calc R . .
C30 C 0.0944(2) 0.02673(18) -0.07765(15) 0.0316(7) Uani 1 1 d . . .
H30 H 0.1149 -0.0205 -0.0597 0.038 Uiso 1 1 calc R . .
C31 C 0.0164(2) 0.22532(16) -0.06801(13) 0.0268(6) Uani 1 1 d . . .
C32 C 0.1048(3) 0.27816(18) -0.04013(13) 0.0327(7) Uani 1 1 d . . .
C33 C 0.0840(3) 0.35581(19) -0.01914(15) 0.0418(8) Uani 1 1 d . . .
H33 H 0.1415 0.3937 -0.0007 0.050 Uiso 1 1 calc R . .
C34 C -0.0191(3) 0.37883(19) -0.02464(17) 0.0456(8) Uani 1 1 d . . .
H34 H -0.0313 0.4326 -0.0110 0.055 Uiso 1 1 calc R . .
C35 C -0.1046(3) 0.32492(18) -0.04973(16) 0.0381(7) Uani 1 1 d . . .
H35 H -0.1748 0.3418 -0.0522 0.046 Uiso 1 1 calc R . .
C36 C -0.0890(2) 0.24615(16) -0.07140(13) 0.0284(6) Uani 1 1 d . . .
C37 C 0.2175(3) 0.2514(2) -0.02968(15) 0.0398(8) Uani 1 1 d . . .
H37 H 0.2147 0.1948 -0.0507 0.048 Uiso 1 1 calc R . .
C38 C 0.2937(3) 0.2996(3) -0.06207(18) 0.0532(9) Uani 1 1 d . . .
H38A H 0.2683 0.2941 -0.1107 0.080 Uiso 1 1 calc R . .
H38B H 0.3648 0.2797 -0.0529 0.080 Uiso 1 1 calc R . .
H38C H 0.2966 0.3557 -0.0433 0.080 Uiso 1 1 calc R . .
C39 C 0.2608(3) 0.2540(3) 0.04557(17) 0.0582(11) Uani 1 1 d . . .
H39A H 0.2672 0.3092 0.0672 0.087 Uiso 1 1 calc R . .
H39B H 0.3309 0.2320 0.0519 0.087 Uiso 1 1 calc R . .
H39C H 0.2121 0.2226 0.0657 0.087 Uiso 1 1 calc R . .
C40 C -0.1823(2) 0.18468(17) -0.09145(15) 0.0299(6) Uani 1 1 d . . .
H40 H -0.1601 0.1389 -0.1203 0.036 Uiso 1 1 calc R . .
C41 C -0.2818(3) 0.2156(2) -0.13085(19) 0.0444(8) Uani 1 1 d . . .
H41A H -0.3087 0.2575 -0.1021 0.067 Uiso 1 1 calc R . .
H41B H -0.3365 0.1719 -0.1455 0.067 Uiso 1 1 calc R . .
H41C H -0.2639 0.2371 -0.1702 0.067 Uiso 1 1 calc R . .
C42 C -0.2080(3) 0.1543(2) -0.02789(17) 0.0444(8) Uani 1 1 d . . .
H42A H -0.1466 0.1287 -0.0060 0.067 Uiso 1 1 calc R . .
H42B H -0.2695 0.1158 -0.0401 0.067 Uiso 1 1 calc R . .
H42C H -0.2243 0.1991 0.0029 0.067 Uiso 1 1 calc R . .
C43 C 0.1466(2) -0.01038(17) -0.18725(15) 0.0305(6) Uani 1 1 d . . .
C44 C 0.0844(3) -0.07193(17) -0.22954(16) 0.0356(7) Uani 1 1 d . . .
C45 C 0.1364(3) -0.1235(2) -0.2695(2) 0.0490(9) Uani 1 1 d . . .
H45 H 0.0966 -0.1659 -0.2992 0.059 Uiso 1 1 calc R . .
C46 C 0.2446(3) -0.1142(2) -0.2669(2) 0.0565(10) Uani 1 1 d . . .
H46 H 0.2782 -0.1492 -0.2954 0.068 Uiso 1 1 calc R . .
C47 C 0.3042(3) -0.0539(2) -0.2228(2) 0.0521(10) Uani 1 1 d . . .
H47 H 0.3789 -0.0488 -0.2208 0.063 Uiso 1 1 calc R . .
C48 C 0.2569(3) -0.0005(2) -0.18145(17) 0.0396(8) Uani 1 1 d . . .
C49 C -0.0341(3) -0.08540(19) -0.22986(18) 0.0409(8) Uani 1 1 d . . .
H49 H -0.0611 -0.0340 -0.2126 0.049 Uiso 1 1 calc R . .
C50 C -0.0985(3) -0.1137(3) -0.2999(2) 0.0620(11) Uani 1 1 d . . .
H50A H -0.0783 -0.1668 -0.3157 0.093 Uiso 1 1 calc R . .
H50B H -0.0841 -0.0767 -0.3309 0.093 Uiso 1 1 calc R . .
H50C H -0.1745 -0.1160 -0.2978 0.093 Uiso 1 1 calc R . .
C51 C -0.0504(3) -0.1459(2) -0.1824(2) 0.0614(11) Uani 1 1 d . . .
H51A H -0.0149 -0.1942 -0.1945 0.092 Uiso 1 1 calc R . .
H51B H -0.1266 -0.1591 -0.1861 0.092 Uiso 1 1 calc R . .
H51C H -0.0202 -0.1233 -0.1361 0.092 Uiso 1 1 calc R . .
C52 C 0.3247(3) 0.0617(2) -0.12971(18) 0.0496(9) Uani 1 1 d . . .
H52 H 0.2754 0.0980 -0.1099 0.059 Uiso 1 1 calc R . .
C53 C 0.4005(3) 0.1126(3) -0.1595(2) 0.0601(10) Uani 1 1 d . . .
H53A H 0.4475 0.0783 -0.1814 0.090 Uiso 1 1 calc R . .
H53B H 0.4432 0.1502 -0.1237 0.090 Uiso 1 1 calc R . .
H53C H 0.3595 0.1420 -0.1927 0.090 Uiso 1 1 calc R . .
C54 C 0.3865(4) 0.0211(4) -0.0721(2) 0.0809(15) Uani 1 1 d . . .
H54A H 0.4361 -0.0145 -0.0899 0.121 Uiso 1 1 calc R . .
H54B H 0.3362 -0.0096 -0.0525 0.121 Uiso 1 1 calc R . .
H54C H 0.4261 0.0617 -0.0375 0.121 Uiso 1 1 calc R . .
C55 C -0.1054(2) 0.14246(17) -0.25786(13) 0.0270(6) Uani 1 1 d . . .
C56 C 0.0788(2) 0.08552(17) -0.29779(14) 0.0280(6) Uani 1 1 d . . .
C57 C 0.0359(2) 0.28054(18) -0.19244(14) 0.0308(6) Uani 1 1 d . . .
C58 C 0.4050(2) 0.23513(16) 0.27275(14) 0.0258(6) Uani 1 1 d . . .
C59 C 0.4323(2) 0.20034(18) 0.33162(15) 0.0311(6) Uani 1 1 d . . .
H59 H 0.4561 0.2337 0.3729 0.037 Uiso 1 1 calc R . .
C60 C 0.4258(2) 0.11830(18) 0.33169(16) 0.0359(7) Uani 1 1 d . A .
C61 C 0.3909(3) 0.06751(18) 0.27313(18) 0.0395(8) Uani 1 1 d . . .
H61 H 0.3871 0.0116 0.2732 0.047 Uiso 1 1 calc R . .
C62 C 0.3617(2) 0.10036(18) 0.21428(16) 0.0354(7) Uani 1 1 d . B .
C63 C 0.3686(2) 0.18211(17) 0.21430(15) 0.0290(6) Uani 1 1 d . . .
H63 H 0.3479 0.2029 0.1731 0.035 Uiso 1 1 calc R . .
C64 C 0.4618(3) 0.08520(17) 0.39591(18) 0.0567(10) Uani 1 1 d D . .
C65 C 0.3206(2) 0.04645(18) 0.15045(18) 0.0485(9) Uani 1 1 d D . .
C66 C 0.4902(2) 0.38140(16) 0.33317(13) 0.0237(6) Uani 1 1 d . . .
C67 C 0.4751(2) 0.45829(16) 0.36177(13) 0.0251(6) Uani 1 1 d . . .
H67 H 0.4095 0.4809 0.3481 0.030 Uiso 1 1 calc R . .
C68 C 0.5532(2) 0.50275(17) 0.40961(14) 0.0296(6) Uani 1 1 d . C .
C69 C 0.6493(2) 0.47154(19) 0.43141(14) 0.0335(7) Uani 1 1 d . . .
H69 H 0.7020 0.5012 0.4649 0.040 Uiso 1 1 calc R . .
C70 C 0.6670(2) 0.39614(19) 0.40322(15) 0.0326(7) Uani 1 1 d . . .
C71 C 0.5892(2) 0.35243(18) 0.35477(14) 0.0289(6) Uani 1 1 d . . .
H71 H 0.6038 0.3011 0.3358 0.035 Uiso 1 1 calc R . .
C72 C 0.5355(2) 0.58601(19) 0.43528(13) 0.0397(8) Uani 1 1 d D . .
C73 C 0.7700(3) 0.3600(3) 0.4251(2) 0.0546(10) Uani 1 1 d . . .
C74 C 0.4341(2) 0.35909(16) 0.20379(13) 0.0240(6) Uani 1 1 d . . .
C75 C 0.5076(2) 0.31899(17) 0.17110(14) 0.0267(6) Uani 1 1 d . . .
H75 H 0.5367 0.2734 0.1881 0.032 Uiso 1 1 calc R . .
C76 C 0.5396(2) 0.34329(18) 0.11456(14) 0.0306(6) Uani 1 1 d . D .
C77 C 0.4987(2) 0.40913(18) 0.08800(14) 0.0319(7) Uani 1 1 d . . .
H77 H 0.5191 0.4251 0.0488 0.038 Uiso 1 1 calc R . .
C78 C 0.4273(2) 0.45114(17) 0.11990(14) 0.0280(6) Uani 1 1 d . E .
C79 C 0.3968(2) 0.42712(16) 0.17697(13) 0.0258(6) Uani 1 1 d . . .
H79 H 0.3492 0.4578 0.1985 0.031 Uiso 1 1 calc R . .
C80 C 0.6150(2) 0.29608(19) 0.08001(15) 0.0441(8) Uani 1 1 d D . .
C81 C 0.3814(2) 0.52116(18) 0.09077(12) 0.0373(7) Uani 1 1 d D . .
C82 C 0.2796(2) 0.34881(15) 0.28105(13) 0.0226(5) Uani 1 1 d . . .
C83 C 0.1969(2) 0.35428(16) 0.22793(14) 0.0261(6) Uani 1 1 d . . .
H83 H 0.2128 0.3542 0.1842 0.031 Uiso 1 1 calc R . .
C84 C 0.0915(2) 0.35987(17) 0.23630(14) 0.0281(6) Uani 1 1 d . . .
C85 C 0.0641(2) 0.35857(17) 0.29880(15) 0.0300(6) Uani 1 1 d . . .
H85 H -0.0076 0.3620 0.3047 0.036 Uiso 1 1 calc R . .
C86 C 0.1451(2) 0.35204(17) 0.35273(14) 0.0293(6) Uani 1 1 d . F .
C87 C 0.2501(2) 0.34848(16) 0.34412(13) 0.0260(6) Uani 1 1 d . . .
H87 H 0.3037 0.3457 0.3822 0.031 Uiso 1 1 calc R . .
C88 C 0.0077(3) 0.3684(2) 0.17660(17) 0.0412(8) Uani 1 1 d . . .
C89 C 0.1182(2) 0.35006(19) 0.42075(16) 0.0470(9) Uani 1 1 d D . .
B1 B 0.4016(2) 0.33198(18) 0.27236(15) 0.0235(6) Uani 1 1 d . . .
H1 H 0.1693(9) 0.2080(18) -0.2131(15) 0.044(9) Uiso 1 1 d D . .

loop_
_atom_site_aniso_label
_atom_site_aniso_U_11
_atom_site_aniso_U_22
_atom_site_aniso_U_33
_atom_site_aniso_U_23
_atom_site_aniso_U_13
_atom_site_aniso_U_12
Ru1 0.01960(11) 0.02150(11) 0.01848(11) 0.00336(8) 0.00143(8) 0.00056(8)
F1 0.056(2) 0.056(2) 0.0470(18) 0.0230(16) -0.0182(15) 0.0067(16)
F2 0.068(2) 0.0408(18) 0.071(2) 0.0395(16) 0.0143(18) 0.0101(16)
F3 0.182(5) 0.125(4) 0.075(3) 0.065(3) 0.092(3) 0.110(4)
F4 0.186(13) 0.033(3) 0.090(7) -0.021(3) -0.011(6) 0.033(5)
F5 0.043(4) 0.201(13) 0.105(8) -0.086(7) -0.030(4) 0.049(6)
F6 0.147(8) 0.083(6) 0.058(4) -0.025(4) 0.026(5) -0.029(6)
F7 0.051(3) 0.040(3) 0.074(3) -0.004(2) 0.008(2) 0.0131(17)
F8 0.136(4) 0.033(2) 0.073(3) 0.0253(18) 0.051(3) 0.018(3)
F9 0.083(4) 0.064(4) 0.072(4) -0.027(3) -0.043(3) 0.020(3)
F10 0.0441(15) 0.139(3) 0.0829(18) -0.0324(17) -0.0152(12) 0.0482(16)
F11 0.079(2) 0.141(3) 0.131(3) 0.082(2) -0.0029(18) 0.051(2)
F12 0.0328(14) 0.104(2) 0.146(3) -0.0321(19) -0.0378(15) 0.0137(14)
F13 0.122(10) 0.131(8) 0.120(11) 0.086(8) 0.095(8) 0.103(8)
F14 0.074(7) 0.187(13) 0.071(5) -0.082(7) -0.014(5) 0.066(9)
F15 0.062(4) 0.091(6) 0.146(11) -0.004(6) 0.082(6) -0.007(4)
F16 0.0549(16) 0.0428(14) 0.0535(15) 0.0282(12) 0.0140(12) -0.0028(12)
F17 0.080(2) 0.0379(16) 0.0619(19) 0.0115(14) -0.0481(18) -0.0055(16)
F18 0.084(3) 0.0378(14) 0.0504(17) 0.0229(13) 0.0363(17) 0.0291(15)
F19 0.0551(14) 0.0922(17) 0.0339(11) 0.0078(11) -0.0117(9) 0.0113(12)
F20 0.0648(16) 0.0659(15) 0.105(2) 0.0501(15) -0.0330(14) -0.0017(12)
F21 0.0230(10) 0.1091(19) 0.0578(13) 0.0223(13) -0.0053(9) 0.0040(11)
F22 0.035(3) 0.226(9) 0.022(3) 0.004(4) 0.0000(19) -0.043(4)
F23 0.158(9) 0.081(5) 0.075(7) -0.026(3) 0.080(6) 0.005(5)
F24 0.103(8) 0.078(5) 0.045(4) 0.010(4) 0.017(5) -0.050(6)
F1A 0.178(8) 0.173(8) 0.167(8) 0.024(5) 0.026(5) 0.043(5)
F2A 0.140(6) 0.131(5) 0.113(5) 0.053(4) 0.011(4) -0.050(4)
F3A 0.079(4) 0.071(4) 0.046(4) 0.033(3) 0.006(3) 0.001(3)
F4A 0.041(3) 0.117(9) 0.089(7) -0.057(5) 0.003(4) 0.032(4)
F5A 0.046(4) 0.075(4) 0.082(5) -0.028(3) 0.006(3) -0.029(4)
F6A 0.171(9) 0.042(3) 0.047(3) -0.003(3) -0.037(5) -0.018(5)
F7A 0.103(11) 0.030(6) 0.134(15) -0.007(8) -0.093(10) 0.028(7)
F8A 0.116(9) 0.011(4) 0.060(6) 0.011(3) 0.029(6) 0.001(5)
F9A 0.077(8) 0.051(7) 0.018(5) -0.007(4) 0.030(5) -0.006(5)
F13A 0.047(4) 0.193(13) 0.059(6) -0.012(6) 0.007(4) 0.058(6)
F14A 0.051(6) 0.080(5) 0.166(12) -0.065(6) 0.037(7) 0.002(4)
F15A 0.203(14) 0.115(10) 0.130(10) 0.087(9) 0.149(10) 0.106(10)
F16A 0.106(9) 0.087(9) 0.098(9) 0.015(6) -0.022(6) 0.002(6)
F17A 0.127(10) 0.115(9) 0.108(9) 0.027(6) 0.022(7) 0.035(7)
F18A 0.105(8) 0.086(7) 0.103(7) 0.048(6) 0.004(6) 0.023(6)
F22A 0.037(4) 0.235(11) 0.034(4) 0.061(6) 0.008(3) 0.029(6)
F23A 0.203(15) 0.119(8) 0.050(6) -0.051(5) 0.064(7) -0.105(9)
F24A 0.023(3) 0.123(9) 0.041(5) 0.030(4) 0.019(3) -0.002(4)
O1 0.0283(12) 0.0566(15) 0.0399(13) 0.0153(11) 0.0029(9) -0.0103(10)
O2 0.0572(15) 0.0307(12) 0.0337(12) 0.0009(10) 0.0136(11) 0.0083(10)
O3 0.0567(15) 0.0312(13) 0.0333(12) 0.0044(9) 0.0101(10) 0.0046(10)
N1 0.0193(11) 0.0277(12) 0.0213(11) 0.0048(9) 0.0025(9) 0.0011(9)
N2 0.0182(11) 0.0233(11) 0.0178(10) 0.0031(8) 0.0023(8) 0.0023(9)
N3 0.0258(12) 0.0255(12) 0.0212(11) 0.0050(9) 0.0041(9) -0.0007(9)
N4 0.0269(13) 0.0256(12) 0.0283(12) 0.0105(10) 0.0062(10) 0.0050(10)
C1 0.0205(13) 0.0216(13) 0.0172(12) 0.0007(10) 0.0034(10) 0.0028(10)
C2 0.0259(15) 0.0379(16) 0.0279(14) 0.0149(12) 0.0072(12) 0.0021(12)
C3 0.0262(15) 0.0374(16) 0.0226(14) 0.0134(12) 0.0061(11) 0.0031(12)
C4 0.0155(13) 0.0300(14) 0.0263(14) 0.0061(11) 0.0040(10) 0.0014(11)
C5 0.0204(14) 0.0324(15) 0.0291(14) 0.0065(12) 0.0066(11) -0.0006(11)
C6 0.0190(14) 0.0374(17) 0.0439(18) 0.0052(14) 0.0070(12) 0.0052(12)
C7 0.0195(15) 0.050(2) 0.0435(18) 0.0014(15) -0.0029(13) -0.0006(14)
C8 0.0279(16) 0.0416(18) 0.0383(17) -0.0028(14) 0.0007(13) -0.0066(14)
C9 0.0233(15) 0.0304(15) 0.0295(15) 0.0042(12) 0.0065(11) -0.0024(12)
C10 0.0251(16) 0.0324(16) 0.0407(17) -0.0039(13) 0.0080(13) 0.0024(12)
C11 0.049(2) 0.057(2) 0.0378(18) -0.0124(16) 0.0143(16) -0.0096(17)
C12 0.042(2) 0.0365(19) 0.075(3) -0.0101(18) 0.0037(18) 0.0075(16)
C13 0.0288(16) 0.0309(16) 0.0392(17) 0.0035(13) 0.0100(13) 0.0017(12)
C14 0.065(3) 0.040(2) 0.070(3) 0.0197(18) 0.032(2) 0.0097(18)
C15 0.044(2) 0.0398(19) 0.051(2) -0.0088(16) 0.0103(16) 0.0020(15)
C16 0.0185(13) 0.0274(14) 0.0224(13) 0.0095(11) 0.0017(10) 0.0024(11)
C17 0.0236(15) 0.0274(14) 0.0292(14) 0.0078(11) 0.0061(11) 0.0042(11)
C18 0.0237(16) 0.0440(18) 0.0460(18) 0.0108(15) 0.0092(13) 0.0085(13)
C19 0.0199(16) 0.052(2) 0.050(2) 0.0113(16) 0.0003(14) -0.0051(14)
C20 0.0301(17) 0.0388(18) 0.0390(17) 0.0032(14) -0.0050(13) -0.0090(14)
C21 0.0264(15) 0.0305(15) 0.0244(14) 0.0064(11) -0.0008(11) 0.0007(12)
C22 0.0324(17) 0.0291(15) 0.0367(16) 0.0018(13) 0.0100(13) 0.0049(12)
C23 0.062(3) 0.0315(18) 0.060(2) 0.0111(16) 0.0060(19) 0.0041(17)
C24 0.055(2) 0.051(2) 0.053(2) -0.0086(17) 0.0248(19) 0.0000(18)
C25 0.0391(18) 0.0301(16) 0.0290(15) -0.0022(12) -0.0009(13) 0.0037(13)
C26 0.068(3) 0.056(2) 0.0295(17) -0.0002(16) 0.0094(17) 0.0178(19)
C27 0.063(3) 0.0336(19) 0.057(2) -0.0032(16) -0.0019(19) 0.0038(17)
C28 0.0192(13) 0.0234(14) 0.0245(13) 0.0036(11) 0.0003(10) -0.0005(11)
C29 0.0345(17) 0.0371(17) 0.0252(14) 0.0136(12) 0.0053(12) 0.0029(13)
C30 0.0323(17) 0.0328(16) 0.0331(16) 0.0167(13) 0.0058(13) 0.0050(13)
C31 0.0377(17) 0.0263(14) 0.0164(12) 0.0046(11) 0.0040(11) -0.0011(12)
C32 0.0423(18) 0.0349(16) 0.0179(13) 0.0004(12) 0.0004(12) -0.0039(13)
C33 0.055(2) 0.0338(17) 0.0300(16) -0.0057(13) 0.0012(15) -0.0141(16)
C34 0.065(3) 0.0265(17) 0.0435(19) -0.0047(14) 0.0134(17) -0.0014(16)
C35 0.048(2) 0.0287(16) 0.0385(17) 0.0017(13) 0.0132(15) 0.0035(14)
C36 0.0380(17) 0.0259(14) 0.0233(14) 0.0043(11) 0.0101(12) 0.0015(12)
C37 0.0365(18) 0.0462(19) 0.0303(16) 0.0017(14) -0.0065(13) -0.0071(15)
C38 0.040(2) 0.073(3) 0.044(2) 0.0124(19) 0.0011(16) -0.0047(18)
C39 0.051(2) 0.083(3) 0.0357(19) 0.0191(19) -0.0118(16) -0.015(2)
C40 0.0318(16) 0.0248(14) 0.0354(16) 0.0033(12) 0.0121(13) 0.0032(12)
C41 0.0341(19) 0.0396(19) 0.060(2) 0.0119(16) 0.0068(16) 0.0015(15)
C42 0.050(2) 0.0417(19) 0.048(2) 0.0117(16) 0.0233(17) 0.0018(16)
C43 0.0334(17) 0.0291(15) 0.0343(16) 0.0118(12) 0.0132(13) 0.0114(12)
C44 0.0425(19) 0.0257(15) 0.0433(18) 0.0091(13) 0.0163(15) 0.0075(13)
C45 0.060(2) 0.0292(17) 0.063(2) 0.0037(16) 0.0259(19) 0.0120(16)
C46 0.065(3) 0.045(2) 0.071(3) 0.0086(19) 0.038(2) 0.0225(19)
C47 0.040(2) 0.056(2) 0.072(3) 0.022(2) 0.0281(19) 0.0229(18)
C48 0.0318(17) 0.0475(19) 0.0458(19) 0.0187(15) 0.0130(14) 0.0134(15)
C49 0.0402(19) 0.0270(16) 0.055(2) 0.0005(14) 0.0129(16) -0.0009(14)
C50 0.057(3) 0.058(2) 0.066(3) 0.001(2) 0.004(2) -0.010(2)
C51 0.062(3) 0.050(2) 0.077(3) 0.014(2) 0.025(2) -0.0092(19)
C52 0.0267(18) 0.072(3) 0.051(2) 0.0128(19) 0.0048(15) 0.0067(17)
C53 0.041(2) 0.073(3) 0.066(3) 0.017(2) 0.0025(19) -0.0032(19)
C54 0.051(3) 0.135(5) 0.059(3) 0.039(3) -0.002(2) -0.005(3)
C55 0.0291(16) 0.0305(15) 0.0218(13) 0.0074(11) 0.0036(11) 0.0013(12)
C56 0.0302(16) 0.0275(15) 0.0268(14) 0.0073(12) 0.0040(12) 0.0026(12)
C57 0.0399(18) 0.0316(17) 0.0211(14) 0.0053(12) 0.0047(12) 0.0009(13)
C58 0.0186(14) 0.0289(15) 0.0307(15) 0.0060(12) 0.0047(11) 0.0022(11)
C59 0.0283(16) 0.0336(16) 0.0333(15) 0.0089(13) 0.0071(12) 0.0022(12)
C60 0.0294(17) 0.0366(17) 0.0466(19) 0.0163(15) 0.0117(14) 0.0074(13)
C61 0.0382(19) 0.0261(16) 0.059(2) 0.0124(15) 0.0155(16) 0.0040(13)
C62 0.0301(17) 0.0294(16) 0.0475(19) 0.0034(14) 0.0105(14) 0.0004(13)
C63 0.0230(15) 0.0314(15) 0.0325(15) 0.0060(12) 0.0036(12) 0.0020(12)
C64 0.076(3) 0.042(2) 0.061(2) 0.0253(19) 0.021(2) 0.018(2)
C65 0.050(2) 0.0342(19) 0.058(2) -0.0038(16) 0.0102(19) -0.0015(16)
C66 0.0206(14) 0.0292(14) 0.0221(13) 0.0065(11) 0.0039(10) 0.0009(11)
C67 0.0214(14) 0.0313(15) 0.0228(13) 0.0077(11) 0.0014(11) 0.0018(11)
C68 0.0311(16) 0.0325(16) 0.0247(14) 0.0081(12) 0.0023(12) -0.0043(12)
C69 0.0267(16) 0.0433(18) 0.0270(15) 0.0063(13) -0.0031(12) -0.0077(13)
C70 0.0210(15) 0.0432(18) 0.0329(16) 0.0091(13) -0.0002(12) 0.0010(13)
C71 0.0207(14) 0.0354(16) 0.0297(15) 0.0050(12) 0.0018(11) 0.0022(12)
C72 0.045(2) 0.0347(17) 0.0350(17) 0.0013(14) -0.0007(15) -0.0067(15)
C73 0.031(2) 0.066(3) 0.058(2) 0.002(2) -0.0117(17) 0.0095(18)
C74 0.0206(14) 0.0271(14) 0.0226(13) 0.0017(11) 0.0012(10) -0.0013(11)
C75 0.0204(14) 0.0320(15) 0.0271(14) 0.0036(12) 0.0028(11) 0.0019(11)
C76 0.0249(15) 0.0375(17) 0.0297(15) 0.0011(12) 0.0082(12) 0.0005(12)
C77 0.0348(17) 0.0395(17) 0.0232(14) 0.0047(12) 0.0108(12) -0.0026(13)
C78 0.0296(16) 0.0289(15) 0.0239(14) 0.0026(11) 0.0022(11) -0.0039(12)
C79 0.0261(15) 0.0271(14) 0.0232(13) 0.0013(11) 0.0036(11) 0.0010(11)
C80 0.039(2) 0.055(2) 0.043(2) 0.0070(17) 0.0158(16) 0.0135(17)
C81 0.047(2) 0.0385(18) 0.0272(16) 0.0065(13) 0.0071(14) 0.0021(15)
C82 0.0227(14) 0.0208(13) 0.0236(13) 0.0032(10) 0.0026(11) 0.0003(10)
C83 0.0250(15) 0.0303(15) 0.0234(13) 0.0068(11) 0.0031(11) 0.0010(12)
C84 0.0245(15) 0.0288(15) 0.0297(15) 0.0055(12) 0.0001(11) 0.0030(12)
C85 0.0213(15) 0.0312(15) 0.0381(16) 0.0035(13) 0.0074(12) 0.0016(12)
C86 0.0264(15) 0.0326(15) 0.0288(15) 0.0031(12) 0.0061(12) -0.0030(12)
C87 0.0225(14) 0.0304(15) 0.0239(14) 0.0037(11) 0.0017(11) -0.0015(11)
C88 0.0270(17) 0.049(2) 0.0460(19) 0.0132(16) -0.0026(14) 0.0040(14)
C89 0.0288(18) 0.078(3) 0.0360(18) 0.0079(18) 0.0127(15) -0.0033(18)
B1 0.0187(15) 0.0280(16) 0.0228(15) 0.0031(12) 0.0011(12) 0.0023(12)

loop_
_atom_type_symbol
_atom_type_description
_atom_type_scat_dispersion_real
_atom_type_scat_dispersion_imag
_atom_type_scat_source
C C 0.0033 0.0016 'International Tables Vol C Tables 4.2.6.8 and 6.1.1.4'
H H 0.0000 0.0000 'International Tables Vol C Tables 4.2.6.8 and 6.1.1.4'
O O 0.0106 0.0060 'International Tables Vol C Tables 4.2.6.8 and 6.1.1.4'
N N 0.0061 0.0033 'International Tables Vol C Tables 4.2.6.8 and 6.1.1.4'
B B 0.0013 0.0007 'International Tables Vol C Tables 4.2.6.8 and 6.1.1.4'
F F 0.0171 0.0103 'International Tables Vol C Tables 4.2.6.8 and 6.1.1.4'
Ru Ru -1.2594 0.8363 'International Tables Vol C Tables 4.2.6.8 and 6.1.1.4'

loop_
_geom_angle_atom_site_label_1
_geom_angle_atom_site_label_2
_geom_angle_atom_site_label_3
_geom_angle
C56 Ru1 C57 166.09(12)
C56 Ru1 C55 91.81(12)
C57 Ru1 C55 96.88(12)
C56 Ru1 C28 95.74(11)
C57 Ru1 C28 95.35(11)
C55 Ru1 C28 88.37(10)
C56 Ru1 C1 85.84(10)
C57 Ru1 C1 82.00(10)
C55 Ru1 C1 99.81(10)
C28 Ru1 C1 171.64(10)
C56 Ru1 H1 95.7(12)
C57 Ru1 H1 76.6(12)
C55 Ru1 H1 171.4(12)
C28 Ru1 H1 86.7(11)
C1 Ru1 H1 85.0(11)
C1 N1 C2 111.0(2)
C1 N1 C4 129.3(2)
C2 N1 C4 119.7(2)
C1 N2 C3 111.6(2)
C1 N2 C16 127.3(2)
C3 N2 C16 121.0(2)
C28 N3 C29 111.6(2)
C28 N3 C31 126.5(2)
C29 N3 C31 120.6(2)
C28 N4 C30 111.5(2)
C28 N4 C43 127.5(2)
C30 N4 C43 120.3(2)
N2 C1 N1 103.3(2)
N2 C1 Ru1 128.46(18)
N1 C1 Ru1 128.27(18)
C3 C2 N1 107.3(2)
C3 C2 H2 126.3
N1 C2 H2 126.3
C2 C3 N2 106.8(2)
C2 C3 H3 126.6
N2 C3 H3 126.6
C9 C4 C5 123.2(2)
C9 C4 N1 118.7(2)
C5 C4 N1 117.7(2)
C6 C5 C4 117.0(3)
C6 C5 C10 120.7(3)
C4 C5 C10 122.2(2)
C7 C6 C5 121.2(3)
C7 C6 H6 119.4
C5 C6 H6 119.4
C8 C7 C6 120.2(3)
C8 C7 H7 119.9
C6 C7 H7 119.9
C7 C8 C9 121.5(3)
C7 C8 H8 119.3
C9 C8 H8 119.3
C8 C9 C4 116.8(3)
C8 C9 C13 119.8(3)
C4 C9 C13 123.2(3)
C5 C10 C11 110.0(3)
C5 C10 C12 112.8(3)
C11 C10 C12 110.7(3)
C5 C10 H10 107.7
C11 C10 H10 107.7
C12 C10 H10 107.7
C10 C11 H11A 109.5
C10 C11 H11B 109.5
H11A C11 H11B 109.5
C10 C11 H11C 109.5
H11A C11 H11C 109.5
H11B C11 H11C 109.5
C10 C12 H12A 109.5
C10 C12 H12B 109.5
H12A C12 H12B 109.5
C10 C12 H12C 109.5
H12A C12 H12C 109.5
H12B C12 H12C 109.5
C9 C13 C15 113.3(3)
C9 C13 C14 109.8(2)
C15 C13 C14 109.4(3)
C9 C13 H13 108.1
C15 C13 H13 108.1
C14 C13 H13 108.1
C13 C14 H14A 109.5
C13 C14 H14B 109.5
H14A C14 H14B 109.5
C13 C14 H14C 109.5
H14A C14 H14C 109.5
H14B C14 H14C 109.5
C13 C15 H15A 109.5
C13 C15 H15B 109.5
H15A C15 H15B 109.5
C13 C15 H15C 109.5
H15A C15 H15C 109.5
H15B C15 H15C 109.5
C21 C16 C17 123.3(3)
C21 C16 N2 118.7(2)
C17 C16 N2 117.9(2)
C18 C17 C16 116.8(3)
C18 C17 C22 120.9(3)
C16 C17 C22 122.1(2)
C19 C18 C17 121.0(3)
C19 C18 H18 119.5
C17 C18 H18 119.5
C18 C19 C20 120.7(3)
C18 C19 H19 119.7
C20 C19 H19 119.7
C19 C20 C21 121.0(3)
C19 C20 H20 119.5
C21 C20 H20 119.5
C20 C21 C16 117.1(3)
C20 C21 C25 120.3(3)
C16 C21 C25 122.6(3)
C17 C22 C24 112.8(3)
C17 C22 C23 109.8(3)
C24 C22 C23 109.2(3)
C17 C22 H22 108.3
C24 C22 H22 108.3
C23 C22 H22 108.3
C22 C23 H23A 109.5
C22 C23 H23B 109.5
H23A C23 H23B 109.5
C22 C23 H23C 109.5
H23A C23 H23C 109.5
H23B C23 H23C 109.5
C22 C24 H24A 109.5
C22 C24 H24B 109.5
H24A C24 H24B 109.5
C22 C24 H24C 109.5
H24A C24 H24C 109.5
H24B C24 H24C 109.5
C21 C25 C27 112.1(3)
C21 C25 C26 110.1(3)
C27 C25 C26 110.0(3)
C21 C25 H25 108.2
C27 C25 H25 108.2
C26 C25 H25 108.2
C25 C26 H26A 109.5
C25 C26 H26B 109.5
H26A C26 H26B 109.5
C25 C26 H26C 109.5
H26A C26 H26C 109.5
H26B C26 H26C 109.5
C25 C27 H27A 109.5
C25 C27 H27B 109.5
H27A C27 H27B 109.5
C25 C27 H27C 109.5
H27A C27 H27C 109.5
H27B C27 H27C 109.5
N4 C28 N3 102.8(2)
N4 C28 Ru1 129.57(19)
N3 C28 Ru1 127.66(19)
C30 C29 N3 106.7(2)
C30 C29 H29 126.6
N3 C29 H29 126.6
C29 C30 N4 107.4(2)
C29 C30 H30 126.3
N4 C30 H30 126.3
C36 C31 C32 123.4(3)
C36 C31 N3 119.7(2)
C32 C31 N3 116.8(3)
C33 C32 C31 116.8(3)
C33 C32 C37 120.9(3)
C31 C32 C37 122.2(3)
C34 C33 C32 120.9(3)
C34 C33 H33 119.5
C32 C33 H33 119.5
C35 C34 C33 121.1(3)
C35 C34 H34 119.5
C33 C34 H34 119.5
C34 C35 C36 120.7(3)
C34 C35 H35 119.6
C36 C35 H35 119.6
C35 C36 C31 116.9(3)
C35 C36 C40 120.8(3)
C31 C36 C40 122.0(2)
C32 C37 C38 113.8(3)
C32 C37 C39 109.9(3)
C38 C37 C39 110.0(3)
C32 C37 H37 107.6
C38 C37 H37 107.6
C39 C37 H37 107.6
C37 C38 H38A 109.5
C37 C38 H38B 109.5
H38A C38 H38B 109.5
C37 C38 H38C 109.5
H38A C38 H38C 109.5
H38B C38 H38C 109.5
C37 C39 H39A 109.5
C37 C39 H39B 109.5
H39A C39 H39B 109.5
C37 C39 H39C 109.5
H39A C39 H39C 109.5
H39B C39 H39C 109.5
C36 C40 C41 113.8(2)
C36 C40 C42 108.7(2)
C41 C40 C42 110.0(3)
C36 C40 H40 108.0
C41 C40 H40 108.0
C42 C40 H40 108.0
C40 C41 H41A 109.5
C40 C41 H41B 109.5
H41A C41 H41B 109.5
C40 C41 H41C 109.5
H41A C41 H41C 109.5
H41B C41 H41C 109.5
C40 C42 H42A 109.5
C40 C42 H42B 109.5
H42A C42 H42B 109.5
C40 C42 H42C 109.5
H42A C42 H42C 109.5
H42B C42 H42C 109.5
C44 C43 C48 123.4(3)
C44 C43 N4 119.0(3)
C48 C43 N4 117.3(3)
C45 C44 C43 117.0(3)
C45 C44 C49 121.0(3)
C43 C44 C49 122.0(3)
C46 C45 C44 121.3(4)
C46 C45 H45 119.4
C44 C45 H45 119.4
C45 C46 C47 120.2(3)
C45 C46 H46 119.9
C47 C46 H46 119.9
C46 C47 C48 121.3(3)
C46 C47 H47 119.4
C48 C47 H47 119.4
C47 C48 C43 116.8(3)
C47 C48 C52 120.5(3)
C43 C48 C52 122.5(3)
C44 C49 C51 109.2(3)
C44 C49 C50 113.1(3)
C51 C49 C50 109.7(3)
C44 C49 H49 108.3
C51 C49 H49 108.3
C50 C49 H49 108.3
C49 C50 H50A 109.5
C49 C50 H50B 109.5
H50A C50 H50B 109.5
C49 C50 H50C 109.5
H50A C50 H50C 109.5
H50B C50 H50C 109.5
C49 C51 H51A 109.5
C49 C51 H51B 109.5
H51A C51 H51B 109.5
C49 C51 H51C 109.5
H51A C51 H51C 109.5
H51B C51 H51C 109.5
C48 C52 C53 113.4(3)
C48 C52 C54 109.9(3)
C53 C52 C54 110.7(3)
C48 C52 H52 107.6
C53 C52 H52 107.6
C54 C52 H52 107.6
C52 C53 H53A 109.5
C52 C53 H53B 109.5
H53A C53 H53B 109.5
C52 C53 H53C 109.5
H53A C53 H53C 109.5
H53B C53 H53C 109.5
C52 C54 H54A 109.5
C52 C54 H54B 109.5
H54A C54 H54B 109.5
C52 C54 H54C 109.5
H54A C54 H54C 109.5
H54B C54 H54C 109.5
O1 C55 Ru1 171.9(2)
O2 C56 Ru1 171.6(2)
O3 C57 Ru1 169.1(2)
C59 C58 C63 115.6(3)
C59 C58 B1 122.9(2)
C63 C58 B1 121.2(2)
C60 C59 C58 122.1(3)
C60 C59 H59 119.0
C58 C59 H59 119.0
C61 C60 C59 121.0(3)
C61 C60 C64 119.8(3)
C59 C60 C64 119.1(3)
C60 C61 C62 118.1(3)
C60 C61 H61 120.9
C62 C61 H61 120.9
C61 C62 C63 120.7(3)
C61 C62 C65 119.1(3)
C63 C62 C65 120.2(3)
C62 C63 C58 122.5(3)
C62 C63 H63 118.8
C58 C63 H63 118.8
F3 C64 F1A 122.5(8)
F3 C64 F2A 69.4(5)
F1A C64 F2A 105.9(6)
F3 C64 F2 108.7(4)
F1A C64 F2 69.1(6)
F2A C64 F2 43.7(5)
F3 C64 F1 109.8(4)
F1A C64 F1 31.4(6)
F2A C64 F1 131.8(6)
F2 C64 F1 100.3(3)
F3 C64 F3A 33.7(4)
F1A C64 F3A 102.4(5)
F2A C64 F3A 100.5(5)
F2 C64 F3A 130.5(5)
F1 C64 F3A 79.7(4)
F3 C64 C60 113.2(3)
F1A C64 C60 120.4(7)
F2A C64 C60 112.1(5)
F2 C64 C60 112.3(3)
F1 C64 C60 111.7(3)
F3A C64 C60 113.3(4)
F4A C65 F5 119.8(7)
F4A C65 F4 25.6(9)
F5 C65 F4 108.7(9)
F4A C65 F6A 108.2(7)
F5 C65 F6A 69.7(6)
F4 C65 F6A 128.7(7)
F4A C65 F6 75.2(7)
F5 C65 F6 108.1(7)
F4 C65 F6 100.6(7)
F6A C65 F6 41.8(5)
F4A C65 F5A 101.4(7)
F5 C65 F5A 35.8(6)
F4 C65 F5A 80.9(7)
F6A C65 F5A 104.6(6)
F6 C65 F5A 136.8(6)
F4A C65 C62 116.3(6)
F5 C65 C62 117.6(5)
F4 C65 C62 110.0(6)
F6A C65 C62 115.4(4)
F6 C65 C62 110.4(4)
F5A C65 C62 109.4(4)
C71 C66 C67 115.8(3)
C71 C66 B1 122.0(2)
C67 C66 B1 121.9(2)
C68 C67 C66 122.2(3)
C68 C67 H67 118.9
C66 C67 H67 118.9
C69 C68 C67 120.6(3)
C69 C68 C72 119.4(3)
C67 C68 C72 119.9(3)
C68 C69 C70 118.4(3)
C68 C69 H69 120.8
C70 C69 H69 120.8
C69 C70 C71 120.7(3)
C69 C70 C73 120.3(3)
C71 C70 C73 119.1(3)
C70 C71 C66 122.3(3)
C70 C71 H71 118.9
C66 C71 H71 118.9
F7A C72 F9 117.1(9)
F7A C72 F9A 112.3(11)
F9 C72 F9A 13.9(10)
F7A C72 F8 78.5(7)
F9 C72 F8 107.9(5)
F9A C72 F8 120.7(8)
F7A C72 F7 25.9(7)
F9 C72 F7 101.2(5)
F9A C72 F7 92.4(7)
F8 C72 F7 103.0(4)
F7A C72 F8A 112.9(8)
F9 C72 F8A 84.7(6)
F9A C72 F8A 98.4(8)
F8 C72 F8A 35.4(4)
F7 C72 F8A 135.0(5)
F7A C72 C68 116.6(8)
F9 C72 C68 115.4(5)
F9A C72 C68 110.1(9)
F8 C72 C68 115.5(3)
F7 C72 C68 112.2(4)
F8A C72 C68 104.7(5)
F12 C73 F10 108.4(3)
F12 C73 F11 103.2(3)
F10 C73 F11 105.8(4)
F12 C73 C70 113.6(3)
F10 C73 C70 113.0(3)
F11 C73 C70 112.2(3)
C75 C74 C79 115.5(2)
C75 C74 B1 121.7(2)
C79 C74 B1 122.6(2)
C76 C75 C74 122.5(3)
C76 C75 H75 118.7
C74 C75 H75 118.7
C77 C76 C75 120.6(3)
C77 C76 C80 119.3(3)
C75 C76 C80 120.1(3)
C76 C77 C78 118.4(3)
C76 C77 H77 120.8
C78 C77 H77 120.8
C77 C78 C79 120.6(3)
C77 C78 C81 118.7(2)
C79 C78 C81 120.7(3)
C78 C79 C74 122.3(3)
C78 C79 H79 118.9
C74 C79 H79 118.9
F13 C80 F14 111.5(10)
F13 C80 F15A 120.3(9)
F14 C80 F15A 80.5(9)
F13 C80 F13A 19.0(13)
F14 C80 F13A 124.2(9)
F15A C80 F13A 105.9(10)
F13 C80 F14A 83.1(10)
F14 C80 F14A 31.7(10)
F15A C80 F14A 107.1(9)
F13A C80 F14A 99.5(9)
F13 C80 F15 102.4(9)
F14 C80 F15 105.7(10)
F15A C80 F15 26.6(11)
F13A C80 F15 84.7(9)
F14A C80 F15 127.5(9)
F13 C80 C76 113.1(7)
F14 C80 C76 111.5(7)
F15A C80 C76 115.4(6)
F13A C80 C76 114.4(7)
F14A C80 C76 113.1(7)
F15 C80 C76 112.1(6)
F17 C81 F18 110.1(3)
F17 C81 F16A 117.8(9)
F18 C81 F16A 29.1(9)
F17 C81 F17A 38.3(10)
F18 C81 F17A 127.5(9)
F16A C81 F17A 114.4(13)
F17 C81 F18A 52.5(8)
F18 C81 F18A 64.7(9)
F16A C81 F18A 87.5(12)
F17A C81 F18A 88.7(12)
F17 C81 F16 104.2(3)
F18 C81 F16 103.8(3)
F16A C81 F16 74.7(10)
F17A C81 F16 67.1(11)
F18A C81 F16 139.2(7)
F17 C81 C78 112.8(2)
F18 C81 C78 113.1(2)
F16A C81 C78 125.2(9)
F17A C81 C78 118.1(9)
F18A C81 C78 108.1(6)
F16 C81 C78 112.1(2)
C83 C82 C87 115.5(2)
C83 C82 B1 124.2(2)
C87 C82 B1 119.8(2)
C82 C83 C84 122.7(3)
C82 C83 H83 118.7
C84 C83 H83 118.7
C85 C84 C83 120.8(3)
C85 C84 C88 120.1(3)
C83 C84 C88 119.1(3)
C84 C85 C86 117.8(3)
C84 C85 H85 121.1
C86 C85 H85 121.1
C87 C86 C85 121.0(3)
C87 C86 C89 119.9(3)
C85 C86 C89 119.1(3)
C86 C87 C82 122.2(3)
C86 C87 H87 118.9
C82 C87 H87 118.9
F20 C88 F21 107.8(3)
F20 C88 F19 105.1(3)
F21 C88 F19 105.5(3)
F20 C88 C84 112.7(3)
F21 C88 C84 113.1(3)
F19 C88 C84 112.0(3)
F24 C89 F24A 14.1(13)
F24 C89 F22 111.6(8)
F24A C89 F22 123.3(8)
F24 C89 F23A 116.1(9)
F24A C89 F23A 109.4(9)
F22 C89 F23A 75.7(7)
F24 C89 F23 99.3(8)
F24A C89 F23 88.5(8)
F22 C89 F23 103.1(7)
F23A C89 F23 28.3(9)
F24 C89 F22A 84.0(8)
F24A C89 F22A 98.0(9)
F22 C89 F22A 37.4(5)
F23A C89 F22A 110.5(8)
F23 C89 F22A 134.2(7)
F24 C89 C86 115.1(7)
F24A C89 C86 111.1(7)
F22 C89 C86 116.0(4)
F23A C89 C86 116.5(7)
F23 C89 C86 109.8(5)
F22A C89 C86 109.8(4)
C82 B1 C74 114.2(2)
C82 B1 C66 112.5(2)
C74 B1 C66 104.0(2)
C82 B1 C58 103.0(2)
C74 B1 C58 111.6(2)
C66 B1 C58 111.9(2)

loop_
_geom_bond_atom_site_label_1
_geom_bond_atom_site_label_2
_geom_bond_distance
Ru1 C56 1.922(3)
Ru1 C57 1.945(3)
Ru1 C55 1.976(3)
Ru1 C28 2.129(3)
Ru1 C1 2.140(2)
Ru1 H1 1.607(5)
F1 C64 1.348(3)
F2 C64 1.347(3)
F3 C64 1.301(4)
F4 C65 1.306(4)
F5 C65 1.302(4)
F6 C65 1.318(4)
F7 C72 1.340(4)
F8 C72 1.333(3)
F9 C72 1.327(4)
F10 C73 1.315(5)
F11 C73 1.330(5)
F12 C73 1.315(4)
F13 C80 1.293(4)
F14 C80 1.293(4)
F15 C80 1.298(4)
F16 C81 1.352(3)
F17 C81 1.322(3)
F18 C81 1.328(3)
F19 C88 1.349(4)
F20 C88 1.319(4)
F21 C88 1.327(4)
F22 C89 1.318(4)
F23 C89 1.331(4)
F24 C89 1.314(4)
F1A C64 1.328(4)
F2A C64 1.339(4)
F3A C64 1.352(4)
F4A C65 1.302(4)
F5A C65 1.321(4)
F6A C65 1.312(4)
F7A C72 1.327(4)
F8A C72 1.343(4)
F9A C72 1.330(4)
F13A C80 1.294(4)
F14A C80 1.295(4)
F15A C80 1.294(4)
F16A C81 1.328(5)
F17A C81 1.331(5)
F18A C81 1.344(5)
F22A C89 1.338(4)
F23A C89 1.318(4)
F24A C89 1.315(4)
O1 C55 1.136(3)
O2 C56 1.146(3)
O3 C57 1.144(3)
N1 C1 1.371(3)
N1 C2 1.390(3)
N1 C4 1.453(3)
N2 C1 1.369(3)
N2 C3 1.387(3)
N2 C16 1.447(3)
N3 C28 1.374(3)
N3 C29 1.389(3)
N3 C31 1.450(4)
N4 C28 1.372(3)
N4 C30 1.385(4)
N4 C43 1.453(4)
C2 C3 1.333(4)
C2 H2 0.9500
C3 H3 0.9500
C4 C9 1.396(4)
C4 C5 1.399(4)
C5 C6 1.396(4)
C5 C10 1.519(4)
C6 C7 1.378(4)
C6 H6 0.9500
C7 C8 1.377(5)
C7 H7 0.9500
C8 C9 1.394(4)
C8 H8 0.9500
C9 C13 1.524(4)
C10 C11 1.527(5)
C10 C12 1.528(5)
C10 H10 1.0000
C11 H11A 0.9800
C11 H11B 0.9800
C11 H11C 0.9800
C12 H12A 0.9800
C12 H12B 0.9800
C12 H12C 0.9800
C13 C15 1.530(4)
C13 C14 1.535(4)
C13 H13 1.0000
C14 H14A 0.9800
C14 H14B 0.9800
C14 H14C 0.9800
C15 H15A 0.9800
C15 H15B 0.9800
C15 H15C 0.9800
C16 C21 1.397(4)
C16 C17 1.401(4)
C17 C18 1.396(4)
C17 C22 1.519(4)
C18 C19 1.376(5)
C18 H18 0.9500
C19 C20 1.379(5)
C19 H19 0.9500
C20 C21 1.392(4)
C20 H20 0.9500
C21 C25 1.519(4)
C22 C24 1.526(4)
C22 C23 1.544(4)
C22 H22 1.0000
C23 H23A 0.9800
C23 H23B 0.9800
C23 H23C 0.9800
C24 H24A 0.9800
C24 H24B 0.9800
C24 H24C 0.9800
C25 C27 1.528(4)
C25 C26 1.537(4)
C25 H25 1.0000
C26 H26A 0.9800
C26 H26B 0.9800
C26 H26C 0.9800
C27 H27A 0.9800
C27 H27B 0.9800
C27 H27C 0.9800
C29 C30 1.331(4)
C29 H29 0.9500
C30 H30 0.9500
C31 C36 1.401(4)
C31 C32 1.407(4)
C32 C33 1.387(4)
C32 C37 1.518(5)
C33 C34 1.382(5)
C33 H33 0.9500
C34 C35 1.381(5)
C34 H34 0.9500
C35 C36 1.391(4)
C35 H35 0.9500
C36 C40 1.520(4)
C37 C38 1.533(5)
C37 C39 1.533(4)
C37 H37 1.0000
C38 H38A 0.9800
C38 H38B 0.9800
C38 H38C 0.9800
C39 H39A 0.9800
C39 H39B 0.9800
C39 H39C 0.9800
C40 C41 1.531(4)
C40 C42 1.535(4)
C40 H40 1.0000
C41 H41A 0.9800
C41 H41B 0.9800
C41 H41C 0.9800
C42 H42A 0.9800
C42 H42B 0.9800
C42 H42C 0.9800
C43 C44 1.394(4)
C43 C48 1.398(4)
C44 C45 1.393(4)
C44 C49 1.525(5)
C45 C46 1.378(5)
C45 H45 0.9500
C46 C47 1.382(6)
C46 H46 0.9500
C47 C48 1.393(5)
C47 H47 0.9500
C48 C52 1.523(5)
C49 C51 1.528(5)
C49 C50 1.530(5)
C49 H49 1.0000
C50 H50A 0.9800
C50 H50B 0.9800
C50 H50C 0.9800
C51 H51A 0.9800
C51 H51B 0.9800
C51 H51C 0.9800
C52 C53 1.526(5)
C52 C54 1.549(5)
C52 H52 1.0000
C53 H53A 0.9800
C53 H53B 0.9800
C53 H53C 0.9800
C54 H54A 0.9800
C54 H54B 0.9800
C54 H54C 0.9800
C58 C59 1.399(4)
C58 C63 1.400(4)
C58 B1 1.648(4)
C59 C60 1.393(4)
C59 H59 0.9500
C60 C61 1.379(5)
C60 C64 1.495(5)
C61 C62 1.384(5)
C61 H61 0.9500
C62 C63 1.388(4)
C62 C65 1.498(5)
C63 H63 0.9500
C66 C71 1.396(4)
C66 C67 1.399(4)
C66 B1 1.646(4)
C67 C68 1.393(4)
C67 H67 0.9500
C68 C69 1.383(4)
C68 C72 1.488(4)
C69 C70 1.383(4)
C69 H69 0.9500
C70 C71 1.392(4)
C70 C73 1.497(5)
C71 H71 0.9500
C74 C75 1.399(4)
C74 C79 1.403(4)
C74 B1 1.640(4)
C75 C76 1.392(4)
C75 H75 0.9500
C76 C77 1.384(4)
C76 C80 1.495(4)
C77 C78 1.384(4)
C77 H77 0.9500
C78 C79 1.392(4)
C78 C81 1.490(4)
C79 H79 0.9500
C82 C83 1.391(4)
C82 C87 1.404(4)
C82 B1 1.636(4)
C83 C84 1.396(4)
C83 H83 0.9500
C84 C85 1.383(4)
C84 C88 1.501(4)
C85 C86 1.393(4)
C85 H85 0.9500
C86 C87 1.388(4)
C86 C89 1.492(4)
C87 H87 0.9500

loop_
_geom_torsion_atom_site_label_1
_geom_torsion_atom_site_label_2
_geom_torsion_atom_site_label_3
_geom_torsion_atom_site_label_4
_geom_torsion
C3 N2 C1 N1 0.3(3)
C16 N2 C1 N1 -175.3(2)
C3 N2 C1 Ru1 179.98(19)
C16 N2 C1 Ru1 4.4(4)
C2 N1 C1 N2 -0.5(3)
C4 N1 C1 N2 -179.6(2)
C2 N1 C1 Ru1 179.86(19)
C4 N1 C1 Ru1 0.8(4)
C56 Ru1 C1 N2 90.7(2)
C57 Ru1 C1 N2 -96.0(2)
C55 Ru1 C1 N2 -0.4(2)
C28 Ru1 C1 N2 -168.1(6)
C56 Ru1 C1 N1 -89.7(2)
C57 Ru1 C1 N1 83.5(2)
C55 Ru1 C1 N1 179.2(2)
C28 Ru1 C1 N1 11.5(8)
C1 N1 C2 C3 0.5(3)
C4 N1 C2 C3 179.7(2)
N1 C2 C3 N2 -0.2(3)
C1 N2 C3 C2 -0.1(3)
C16 N2 C3 C2 175.9(2)
C1 N1 C4 C9 -98.7(3)
C2 N1 C4 C9 82.2(3)
C1 N1 C4 C5 87.6(3)
C2 N1 C4 C5 -91.4(3)
C9 C4 C5 C6 3.9(4)
N1 C4 C5 C6 177.2(2)
C9 C4 C5 C10 -171.7(3)
N1 C4 C5 C10 1.6(4)
C4 C5 C6 C7 -1.4(4)
C10 C5 C6 C7 174.3(3)
C5 C6 C7 C8 -1.2(5)
C6 C7 C8 C9 1.4(5)
C7 C8 C9 C4 0.9(4)
C7 C8 C9 C13 -174.5(3)
C5 C4 C9 C8 -3.7(4)
N1 C4 C9 C8 -176.9(2)
C5 C4 C9 C13 171.6(3)
N1 C4 C9 C13 -1.7(4)
C6 C5 C10 C11 -83.5(3)
C4 C5 C10 C11 91.9(3)
C6 C5 C10 C12 40.7(4)
C4 C5 C10 C12 -143.9(3)
C8 C9 C13 C15 -45.1(4)
C4 C9 C13 C15 139.7(3)
C8 C9 C13 C14 77.5(4)
C4 C9 C13 C14 -97.6(3)
C1 N2 C16 C21 -96.8(3)
C3 N2 C16 C21 88.0(3)
C1 N2 C16 C17 88.0(3)
C3 N2 C16 C17 -87.2(3)
C21 C16 C17 C18 3.2(4)
N2 C16 C17 C18 178.2(2)
C21 C16 C17 C22 -172.6(2)
N2 C16 C17 C22 2.4(4)
C16 C17 C18 C19 -1.4(4)
C22 C17 C18 C19 174.4(3)
C17 C18 C19 C20 -0.7(5)
C18 C19 C20 C21 1.3(5)
C19 C20 C21 C16 0.4(4)
C19 C20 C21 C25 -177.3(3)
C17 C16 C21 C20 -2.7(4)
N2 C16 C21 C20 -177.6(2)
C17 C16 C21 C25 174.9(3)
N2 C16 C21 C25 0.0(4)
C18 C17 C22 C24 40.5(4)
C16 C17 C22 C24 -143.9(3)
C18 C17 C22 C23 -81.5(3)
C16 C17 C22 C23 94.1(3)
C20 C21 C25 C27 -43.5(4)
C16 C21 C25 C27 138.9(3)
C20 C21 C25 C26 79.2(4)
C16 C21 C25 C26 -98.3(3)
C30 N4 C28 N3 -0.9(3)
C43 N4 C28 N3 -171.2(3)
C30 N4 C28 Ru1 -179.7(2)
C43 N4 C28 Ru1 10.0(4)
C29 N3 C28 N4 1.0(3)
C31 N3 C28 N4 167.9(2)
C29 N3 C28 Ru1 179.8(2)
C31 N3 C28 Ru1 -13.3(4)
C56 Ru1 C28 N4 7.0(3)
C57 Ru1 C28 N4 -164.6(2)
C55 Ru1 C28 N4 98.7(2)
C1 Ru1 C28 N4 -93.5(7)
C56 Ru1 C28 N3 -171.4(2)
C57 Ru1 C28 N3 17.0(2)
C55 Ru1 C28 N3 -79.8(2)
C1 Ru1 C28 N3 88.1(7)
C28 N3 C29 C30 -0.7(3)
C31 N3 C29 C30 -168.5(3)
N3 C29 C30 N4 0.1(3)
C28 N4 C30 C29 0.5(3)
C43 N4 C30 C29 171.6(3)
C28 N3 C31 C36 99.1(3)
C29 N3 C31 C36 -95.1(3)
C28 N3 C31 C32 -84.1(3)
C29 N3 C31 C32 81.7(3)
C36 C31 C32 C33 -4.1(4)
N3 C31 C32 C33 179.3(2)
C36 C31 C32 C37 172.7(3)
N3 C31 C32 C37 -3.9(4)
C31 C32 C33 C34 1.1(4)
C37 C32 C33 C34 -175.7(3)
C32 C33 C34 C35 1.5(5)
C33 C34 C35 C36 -1.3(5)
C34 C35 C36 C31 -1.5(4)
C34 C35 C36 C40 172.9(3)
C32 C31 C36 C35 4.3(4)
N3 C31 C36 C35 -179.2(2)
C32 C31 C36 C40 -170.1(3)
N3 C31 C36 C40 6.4(4)
C33 C32 C37 C38 -57.7(4)
C31 C32 C37 C38 125.7(3)
C33 C32 C37 C39 66.2(4)
C31 C32 C37 C39 -110.4(3)
C35 C36 C40 C41 39.7(4)
C31 C36 C40 C41 -146.2(3)
C35 C36 C40 C42 -83.3(3)
C31 C36 C40 C42 90.8(3)
C28 N4 C43 C44 -98.6(3)
C30 N4 C43 C44 91.9(3)
C28 N4 C43 C48 86.5(4)
C30 N4 C43 C48 -83.0(3)
C48 C43 C44 C45 -2.7(4)
N4 C43 C44 C45 -177.2(3)
C48 C43 C44 C49 174.2(3)
N4 C43 C44 C49 -0.3(4)
C43 C44 C45 C46 0.4(5)
C49 C44 C45 C46 -176.5(3)
C44 C45 C46 C47 1.5(6)
C45 C46 C47 C48 -1.4(6)
C46 C47 C48 C43 -0.7(5)
C46 C47 C48 C52 175.5(3)
C44 C43 C48 C47 2.8(5)
N4 C43 C48 C47 177.4(3)
C44 C43 C48 C52 -173.4(3)
N4 C43 C48 C52 1.2(4)
C45 C44 C49 C51 83.1(4)
C43 C44 C49 C51 -93.7(4)
C45 C44 C49 C50 -39.4(4)
C43 C44 C49 C50 143.8(3)
C47 C48 C52 C53 53.8(4)
C43 C48 C52 C53 -130.1(3)
C47 C48 C52 C54 -70.6(4)
C43 C48 C52 C54 105.5(4)
C56 Ru1 C55 O1 73.0(18)
C57 Ru1 C55 O1 -117.9(18)
C28 Ru1 C55 O1 -22.7(18)
C1 Ru1 C55 O1 159.1(18)
C57 Ru1 C56 O2 -40(2)
C55 Ru1 C56 O2 88.7(18)
C28 Ru1 C56 O2 177.3(18)
C1 Ru1 C56 O2 -11.0(18)
C56 Ru1 C57 O3 31.1(18)
C55 Ru1 C57 O3 -97.1(15)
C28 Ru1 C57 O3 173.9(15)
C1 Ru1 C57 O3 1.9(15)
C63 C58 C59 C60 1.3(4)
B1 C58 C59 C60 174.2(3)
C58 C59 C60 C61 -0.5(5)
C58 C59 C60 C64 176.7(3)
C59 C60 C61 C62 -0.5(5)
C64 C60 C61 C62 -177.8(3)
C60 C61 C62 C63 0.7(5)
C60 C61 C62 C65 -178.2(3)
C61 C62 C63 C58 0.1(5)
C65 C62 C63 C58 179.0(3)
C59 C58 C63 C62 -1.1(4)
B1 C58 C63 C62 -174.2(3)
C61 C60 C64 F3 -133.1(4)
C59 C60 C64 F3 49.7(5)
C61 C60 C64 F1A 68.6(7)
C59 C60 C64 F1A -108.6(7)
C61 C60 C64 F2A -56.9(7)
C59 C60 C64 F2A 125.8(6)
C61 C60 C64 F2 -9.5(4)
C59 C60 C64 F2 173.3(3)
C61 C60 C64 F1 102.4(4)
C59 C60 C64 F1 -74.9(4)
C61 C60 C64 F3A -169.8(4)
C59 C60 C64 F3A 12.9(5)
C61 C62 C65 F4A -52.9(7)
C63 C62 C65 F4A 128.2(7)
C61 C62 C65 F5 99.4(8)
C63 C62 C65 F5 -79.6(8)
C61 C62 C65 F4 -25.9(8)
C63 C62 C65 F4 155.2(7)
C61 C62 C65 F6A 178.8(7)
C63 C62 C65 F6A -0.2(8)
C61 C62 C65 F6 -136.0(6)
C63 C62 C65 F6 45.1(6)
C61 C62 C65 F5A 61.2(5)
C63 C62 C65 F5A -117.7(5)
C71 C66 C67 C68 -1.0(4)
B1 C66 C67 C68 -175.0(2)
C66 C67 C68 C69 -0.8(4)
C66 C67 C68 C72 176.3(2)
C67 C68 C69 C70 1.8(4)
C72 C68 C69 C70 -175.4(3)
C68 C69 C70 C71 -0.9(4)
C68 C69 C70 C73 179.8(3)
C69 C70 C71 C66 -1.0(4)
C73 C70 C71 C66 178.3(3)
C67 C66 C71 C70 1.9(4)
B1 C66 C71 C70 175.9(3)
C69 C68 C72 F7A -171.4(8)
C67 C68 C72 F7A 11.4(8)
C69 C68 C72 F9 -28.0(6)
C67 C68 C72 F9 154.8(5)
C69 C68 C72 F9A -42.0(7)
C67 C68 C72 F9A 140.9(7)
C69 C68 C72 F8 99.1(4)
C67 C68 C72 F8 -78.1(4)
C69 C68 C72 F7 -143.3(3)
C67 C68 C72 F7 39.5(4)
C69 C68 C72 F8A 63.0(6)
C67 C68 C72 F8A -114.1(5)
C69 C70 C73 F12 -17.4(5)
C71 C70 C73 F12 163.4(3)
C69 C70 C73 F10 -141.4(3)
C71 C70 C73 F10 39.4(5)
C69 C70 C73 F11 99.1(4)
C71 C70 C73 F11 -80.2(4)
C79 C74 C75 C76 -1.8(4)
B1 C74 C75 C76 -177.1(3)
C74 C75 C76 C77 -0.3(4)
C74 C75 C76 C80 -177.4(3)
C75 C76 C77 C78 1.5(4)
C80 C76 C77 C78 178.7(3)
C76 C77 C78 C79 -0.6(4)
C76 C77 C78 C81 -178.8(3)
C77 C78 C79 C74 -1.6(4)
C81 C78 C79 C74 176.6(2)
C75 C74 C79 C78 2.7(4)
B1 C74 C79 C78 178.0(3)
C77 C76 C80 F13 160.8(9)
C75 C76 C80 F13 -22.0(9)
C77 C76 C80 F14 -72.6(9)
C75 C76 C80 F14 104.5(9)
C77 C76 C80 F15A 16.8(10)
C75 C76 C80 F15A -166.0(10)
C77 C76 C80 F13A 140.0(9)
C75 C76 C80 F13A -42.8(9)
C77 C76 C80 F14A -107.0(8)
C75 C76 C80 F14A 70.2(8)
C77 C76 C80 F15 45.7(8)
C75 C76 C80 F15 -137.1(7)
C77 C78 C81 F17 73.6(4)
C79 C78 C81 F17 -104.6(4)
C77 C78 C81 F18 -160.6(3)
C79 C78 C81 F18 21.2(4)
C77 C78 C81 F16A -130.1(12)
C79 C78 C81 F16A 51.7(13)
C77 C78 C81 F17A 31.4(13)
C79 C78 C81 F17A -146.8(13)
C77 C78 C81 F18A 129.8(10)
C79 C78 C81 F18A -48.4(10)
C77 C78 C81 F16 -43.6(3)
C79 C78 C81 F16 138.1(3)
C87 C82 C83 C84 0.6(4)
B1 C82 C83 C84 172.7(3)
C82 C83 C84 C85 -1.3(4)
C82 C83 C84 C88 177.9(3)
C83 C84 C85 C86 0.4(4)
C88 C84 C85 C86 -178.8(3)
C84 C85 C86 C87 1.2(4)
C84 C85 C86 C89 -179.7(3)
C85 C86 C87 C82 -2.0(4)
C89 C86 C87 C82 178.9(3)
C83 C82 C87 C86 1.0(4)
B1 C82 C87 C86 -171.4(3)
C85 C84 C88 F20 107.0(4)
C83 C84 C88 F20 -72.2(4)
C85 C84 C88 F21 -15.6(4)
C83 C84 C88 F21 165.2(3)
C85 C84 C88 F19 -134.7(3)
C83 C84 C88 F19 46.1(4)
C87 C86 C89 F24 -126.7(8)
C85 C86 C89 F24 54.1(8)
C87 C86 C89 F24A -141.4(8)
C85 C86 C89 F24A 39.4(8)
C87 C86 C89 F22 6.1(7)
C85 C86 C89 F22 -173.1(6)
C87 C86 C89 F23A 92.4(8)
C85 C86 C89 F23A -86.7(8)
C87 C86 C89 F23 122.4(6)
C85 C86 C89 F23 -56.8(6)
C87 C86 C89 F22A -34.2(6)
C85 C86 C89 F22A 146.7(6)
C83 C82 B1 C74 25.1(4)
C87 C82 B1 C74 -163.2(2)
C83 C82 B1 C66 143.3(3)
C87 C82 B1 C66 -45.0(3)
C83 C82 B1 C58 -96.1(3)
C87 C82 B1 C58 75.7(3)
C75 C74 B1 C82 -148.8(3)
C79 C74 B1 C82 36.2(4)
C75 C74 B1 C66 88.2(3)
C79 C74 B1 C66 -86.7(3)
C75 C74 B1 C58 -32.5(3)
C79 C74 B1 C58 152.5(2)
C71 C66 B1 C82 149.9(2)
C67 C66 B1 C82 -36.5(3)
C71 C66 B1 C74 -86.0(3)
C67 C66 B1 C74 87.6(3)
C71 C66 B1 C58 34.6(3)
C67 C66 B1 C58 -151.8(2)
C59 C58 B1 C82 -89.3(3)
C63 C58 B1 C82 83.3(3)
C59 C58 B1 C74 147.8(3)
C63 C58 B1 C74 -39.6(3)
C59 C58 B1 C66 31.8(4)
C63 C58 B1 C66 -155.6(2)
